data_4307765
loop_
_publ_author_name
'Zhi-Guo Gu'
'Wei Liu'
'Qiao-Fang Yang'
'Xin-Hui Zhou'
'Jing-Lin Zuo'
'Xiao-Zeng You'

_publ_section_title
;
Cyano-Bridged FeIII2CuII3 and FeIII4NiII4 Complexes: Syntheses, Structures,
and Magnetic Properties
;
_journal_name_full 'Inorganic Chemistry'
_journal_page_first 3236
_journal_page_last 3244
_journal_paper_doi 10.1021/ic062267q
_journal_volume 46
_journal_year 2007
_chemical_formula_sum 'C31 H48 B Fe N12'
_chemical_formula_weight 655.47
_chemical_name_systematic
; 
 ? 
;
_space_group_IT_number 61
_symmetry_cell_setting orthorhombic
_symmetry_space_group_name_Hall '-P 2ac 2ab'
_symmetry_space_group_name_H-M 'P b c a'
_atom_sites_solution_hydrogens geom
_atom_sites_solution_primary direct
_atom_sites_solution_secondary difmap
_audit_creation_method SHELXL-97
_cell_angle_alpha 90.00
_cell_angle_beta 90.00
_cell_angle_gamma 90.00
_cell_formula_units_Z 8
_cell_length_a 14.7644(2)
_cell_length_b 18.0753(2)
_cell_length_c 26.8753(3)
_cell_measurement_reflns_used 3423
_cell_measurement_temperature 293(2)
_cell_measurement_theta_max 25.6
_cell_measurement_theta_min 2.6
_cell_volume 7172.24(15)
_computing_cell_refinement SMART
_computing_data_collection 'SMART (Bruker, 2000)'
_computing_data_reduction 'SAINT (Bruker, 2000)'
_computing_molecular_graphics SHELXTL
_computing_publication_material SHELXTL
_computing_structure_refinement SHELXTL
_computing_structure_solution 'SHELXTL (Bruker, 2000)'
_diffrn_ambient_temperature 293(2)
_diffrn_measured_fraction_theta_full 0.997
_diffrn_measured_fraction_theta_max 0.997
_diffrn_measurement_device_type 'Bruker Smart Aepex CCD area detector'
_diffrn_measurement_method 'phi and omega scans'
_diffrn_radiation_monochromator graphite
_diffrn_radiation_source 'fine-focus sealed tube'
_diffrn_radiation_type MoK\a
_diffrn_radiation_wavelength 0.71073
_diffrn_reflns_av_R_equivalents 0.0387
_diffrn_reflns_av_sigmaI/netI 0.0536
_diffrn_reflns_limit_h_max 12
_diffrn_reflns_limit_h_min -19
_diffrn_reflns_limit_k_max 14
_diffrn_reflns_limit_k_min -24
_diffrn_reflns_limit_l_max 35
_diffrn_reflns_limit_l_min -27
_diffrn_reflns_number 40752
_diffrn_reflns_theta_full 28.27
_diffrn_reflns_theta_max 28.27
_diffrn_reflns_theta_min 1.52
_exptl_absorpt_coefficient_mu 0.459
_exptl_absorpt_correction_T_max 0.8938
_exptl_absorpt_correction_T_min 0.8745
_exptl_absorpt_correction_type multi-scan
_exptl_absorpt_process_details 'SADABS, Bruker(2000)'
_exptl_crystal_colour yellow
_exptl_crystal_density_diffrn 1.214
_exptl_crystal_density_method 'not measured'
_exptl_crystal_description block
_exptl_crystal_F_000 2792
_exptl_crystal_size_max 0.30
_exptl_crystal_size_mid 0.26
_exptl_crystal_size_min 0.25
_refine_diff_density_max 0.387
_refine_diff_density_min -0.277
_refine_diff_density_rms 0.046
_refine_ls_extinction_method none
_refine_ls_goodness_of_fit_ref 1.057
_refine_ls_hydrogen_treatment mixed
_refine_ls_matrix_type full
_refine_ls_number_parameters 410
_refine_ls_number_reflns 8859
_refine_ls_number_restraints 0
_refine_ls_restrained_S_all 1.057
_refine_ls_R_factor_all 0.0782
_refine_ls_R_factor_gt 0.0440
_refine_ls_shift/su_max 0.002
_refine_ls_shift/su_mean 0.000
_refine_ls_structure_factor_coef Fsqd
_refine_ls_weighting_details 'calc w=1/[\s^2^(Fo^2^)+(0.0503P)^2^+1.5175P] where P=(Fo^2^+2Fc^2^)/3'
_refine_ls_weighting_scheme calc
_refine_ls_wR_factor_gt 0.1111
_refine_ls_wR_factor_ref 0.1267
_reflns_number_gt 5728
_reflns_number_total 8859
_reflns_threshold_expression >2sigma(I)
_cod_data_source_file ic062267qsi20061128_103821.cif
_cod_data_source_block 50501am
_cod_database_code 4307765

loop_
_symmetry_equiv_pos_as_xyz
'x, y, z'
'-x+1/2, -y, z+1/2'
'-x, y+1/2, -z+1/2'
'x+1/2, -y+1/2, -z'
'-x, -y, -z'
'x-1/2, y, -z-1/2'
'x, -y-1/2, z-1/2'
'-x-1/2, y-1/2, z'

loop_
_atom_site_label
_atom_site_type_symbol
_atom_site_fract_x
_atom_site_fract_y
_atom_site_fract_z
_atom_site_U_iso_or_equiv
_atom_site_adp_type
_atom_site_occupancy
_atom_site_symmetry_multiplicity
_atom_site_calc_flag
_atom_site_refinement_flags
_atom_site_disorder_assembly
_atom_site_disorder_group
Fe1 Fe 1.011060(17) 0.130014(14) 0.383217(10) 0.03510(9) Uani 1 1 d . . .
B1 B 0.84484(14) 0.02841(13) 0.40180(9) 0.0410(5) Uani 1 1 d . . .
N1 N 1.01297(10) 0.03194(9) 0.41487(6) 0.0378(4) Uani 1 1 d . . .
N2 N 0.93460(10) -0.00690(9) 0.41983(6) 0.0399(4) Uani 1 1 d . . .
N3 N 0.92538(10) 0.09074(8) 0.33311(6) 0.0392(4) Uani 1 1 d . . .
N4 N 0.85437(10) 0.04656(9) 0.34606(6) 0.0407(4) Uani 1 1 d . . .
N5 N 0.90428(10) 0.15268(8) 0.42536(5) 0.0375(4) Uani 1 1 d . . .
N6 N 0.83487(10) 0.10321(9) 0.42906(6) 0.0398(4) Uani 1 1 d . . .
N7 N 1.14161(16) 0.19577(13) 0.45991(8) 0.0828(7) Uani 1 1 d . . .
N8 N 1.17746(14) 0.08761(13) 0.32154(9) 0.0792(7) Uani 1 1 d . . .
N9 N 0.99940(14) 0.27944(12) 0.32975(9) 0.0735(6) Uani 1 1 d . . .
N10 N 0.76701(11) -0.02271(10) 0.41355(6) 0.0497(4) Uani 1 1 d . . .
N11 N 0.72535(16) -0.06513(12) 0.37908(7) 0.0753(7) Uani 1 1 d . . .
N12 N 0.79521(11) 0.32936(10) 0.18969(7) 0.0525(4) Uani 1 1 d . . .
C1 C 1.07826(14) -0.00874(12) 0.43494(8) 0.0493(5) Uani 1 1 d . . .
H1 H 1.1389 0.0049 0.4366 0.059 Uiso 1 1 calc R . .
C2 C 1.04290(17) -0.07436(13) 0.45300(8) 0.0592(6) Uani 1 1 d . . .
H2 H 1.0742 -0.1124 0.4688 0.071 Uiso 1 1 calc R . .
C3 C 0.95248(16) -0.07156(12) 0.44279(8) 0.0531(5) Uani 1 1 d . . .
H3 H 0.9103 -0.1081 0.4504 0.064 Uiso 1 1 calc R . .
C4 C 0.91480(14) 0.10701(12) 0.28502(7) 0.0466(5) Uani 1 1 d . . .
H4 H 0.9541 0.1362 0.2664 0.056 Uiso 1 1 calc R . .
C5 C 0.83726(15) 0.07441(13) 0.26689(8) 0.0545(6) Uani 1 1 d . . .
H5 H 0.8146 0.0770 0.2346 0.065 Uiso 1 1 calc R . .
C6 C 0.80088(14) 0.03759(13) 0.30613(8) 0.0516(5) Uani 1 1 d . . .
H6 H 0.7474 0.0105 0.3055 0.062 Uiso 1 1 calc R . .
C7 C 0.87985(14) 0.21316(11) 0.45004(7) 0.0476(5) Uani 1 1 d . . .
H7 H 0.9152 0.2555 0.4535 0.057 Uiso 1 1 calc R . .
C8 C 0.79365(16) 0.20383(13) 0.46990(8) 0.0595(6) Uani 1 1 d . . .
H8 H 0.7608 0.2374 0.4889 0.071 Uiso 1 1 calc R . .
C9 C 0.76774(14) 0.13464(13) 0.45542(8) 0.0531(5) Uani 1 1 d . . .
H9 H 0.7123 0.1127 0.4627 0.064 Uiso 1 1 calc R . .
C10 C 1.09326(14) 0.17126(12) 0.43123(8) 0.0500(5) Uani 1 1 d . . .
C11 C 1.11491(14) 0.10535(12) 0.34390(8) 0.0496(5) Uani 1 1 d . . .
C12 C 1.00624(13) 0.22476(13) 0.35091(8) 0.0482(5) Uani 1 1 d . . .
C13 C 0.73435(19) -0.04022(16) 0.45865(10) 0.0802(8) Uani 1 1 d . . .
H13 H 0.7526 -0.0192 0.4886 0.096 Uiso 1 1 calc R . .
C14 C 0.67125(18) -0.09300(16) 0.45353(11) 0.0783(8) Uani 1 1 d . . .
H14 H 0.6374 -0.1155 0.4785 0.094 Uiso 1 1 calc R . .
C15 C 0.6677(2) -0.10641(17) 0.40406(12) 0.0854(9) Uani 1 1 d . . .
H15 H 0.6291 -0.1408 0.3894 0.102 Uiso 1 1 calc R . .
C16 C 0.6707(3) 0.2268(3) 0.34981(16) 0.179(2) Uani 1 1 d . . .
H16A H 0.6539 0.1773 0.3407 0.269 Uiso 1 1 calc R . .
H16B H 0.6338 0.2431 0.3771 0.269 Uiso 1 1 calc R . .
H16C H 0.7333 0.2276 0.3596 0.269 Uiso 1 1 calc R . .
C17 C 0.6574(2) 0.2765(2) 0.30694(11) 0.1164(13) Uani 1 1 d . . .
H17A H 0.6512 0.3269 0.3188 0.140 Uiso 1 1 calc R . .
H17B H 0.6017 0.2632 0.2900 0.140 Uiso 1 1 calc R . .
C18 C 0.73455(18) 0.27274(17) 0.27069(10) 0.0807(8) Uani 1 1 d . . .
H18A H 0.7406 0.2225 0.2584 0.097 Uiso 1 1 calc R . .
H18B H 0.7905 0.2859 0.2874 0.097 Uiso 1 1 calc R . .
C19 C 0.71910(15) 0.32446(14) 0.22765(9) 0.0611(6) Uani 1 1 d . . .
H19A H 0.7083 0.3736 0.2408 0.073 Uiso 1 1 calc R . .
H19B H 0.6644 0.3091 0.2105 0.073 Uiso 1 1 calc R . .
C20 C 0.58499(19) 0.4182(2) 0.05295(12) 0.1080(12) Uani 1 1 d . . .
H20A H 0.5866 0.3703 0.0377 0.162 Uiso 1 1 calc R . .
H20B H 0.5799 0.4555 0.0277 0.162 Uiso 1 1 calc R . .
H20C H 0.5338 0.4212 0.0749 0.162 Uiso 1 1 calc R . .
C21 C 0.67147(18) 0.43043(17) 0.08243(10) 0.0785(8) Uani 1 1 d . . .
H21A H 0.7226 0.4300 0.0598 0.094 Uiso 1 1 calc R . .
H21B H 0.6691 0.4788 0.0981 0.094 Uiso 1 1 calc R . .
C22 C 0.68567(18) 0.37326(16) 0.12136(10) 0.0730(8) Uani 1 1 d . . .
H22A H 0.6898 0.3250 0.1057 0.088 Uiso 1 1 calc R . .
H22B H 0.6339 0.3727 0.1436 0.088 Uiso 1 1 calc R . .
C23 C 0.77080(16) 0.38747(13) 0.15118(9) 0.0588(6) Uani 1 1 d . . .
H23A H 0.7642 0.4346 0.1680 0.071 Uiso 1 1 calc R . .
H23B H 0.8211 0.3921 0.1282 0.071 Uiso 1 1 calc R . .
C24 C 0.9604(3) 0.1562(3) 0.07194(16) 0.1538(18) Uani 1 1 d . . .
H24A H 0.9459 0.1814 0.0415 0.231 Uiso 1 1 calc R . .
H24B H 0.9666 0.1042 0.0655 0.231 Uiso 1 1 calc R . .
H24C H 1.0162 0.1752 0.0850 0.231 Uiso 1 1 calc R . .
C25 C 0.8872(3) 0.1682(2) 0.10837(15) 0.1249(14) Uani 1 1 d . . .
H25A H 0.8993 0.1381 0.1375 0.150 Uiso 1 1 calc R . .
H25B H 0.8307 0.1512 0.0940 0.150 Uiso 1 1 calc R . .
C26 C 0.8759(2) 0.24822(17) 0.12469(11) 0.0917(9) Uani 1 1 d . . .
H26A H 0.9336 0.2674 0.1362 0.110 Uiso 1 1 calc R . .
H26B H 0.8563 0.2780 0.0966 0.110 Uiso 1 1 calc R . .
C27 C 0.80695(18) 0.25340(13) 0.16596(10) 0.0712(7) Uani 1 1 d . . .
H27A H 0.8239 0.2186 0.1918 0.085 Uiso 1 1 calc R . .
H27B H 0.7488 0.2378 0.1529 0.085 Uiso 1 1 calc R . .
C28 C 0.9733(2) 0.5023(2) 0.30230(11) 0.0997(11) Uani 1 1 d . . .
H28A H 0.9423 0.5450 0.2896 0.150 Uiso 1 1 calc R . .
H28B H 1.0342 0.5155 0.3110 0.150 Uiso 1 1 calc R . .
H28C H 0.9423 0.4843 0.3313 0.150 Uiso 1 1 calc R . .
C29 C 0.97489(16) 0.44235(15) 0.26279(10) 0.0687(7) Uani 1 1 d . . .
H29A H 1.0082 0.4000 0.2753 0.082 Uiso 1 1 calc R . .
H29B H 1.0062 0.4607 0.2336 0.082 Uiso 1 1 calc R . .
C30 C 0.88002(15) 0.41828(13) 0.24825(9) 0.0582(6) Uani 1 1 d . . .
H30A H 0.8459 0.4058 0.2779 0.070 Uiso 1 1 calc R . .
H30B H 0.8492 0.4587 0.2316 0.070 Uiso 1 1 calc R . .
C31 C 0.88389(14) 0.35231(13) 0.21420(9) 0.0565(6) Uani 1 1 d . . .
H31A H 0.9066 0.3105 0.2331 0.068 Uiso 1 1 calc R . .
H31B H 0.9276 0.3626 0.1882 0.068 Uiso 1 1 calc R . .

loop_
_atom_site_aniso_label
_atom_site_aniso_U_11
_atom_site_aniso_U_22
_atom_site_aniso_U_33
_atom_site_aniso_U_23
_atom_site_aniso_U_13
_atom_site_aniso_U_12
Fe1 0.03244(14) 0.03685(15) 0.03600(17) -0.00153(11) 0.00019(11) -0.00244(11)
B1 0.0381(11) 0.0438(12) 0.0411(13) 0.0034(10) 0.0001(10) -0.0062(10)
N1 0.0352(8) 0.0404(8) 0.0377(9) -0.0010(7) -0.0005(7) 0.0015(7)
N2 0.0424(9) 0.0368(8) 0.0406(9) 0.0019(7) -0.0007(7) -0.0034(7)
N3 0.0380(8) 0.0424(9) 0.0371(9) 0.0010(7) -0.0009(7) -0.0054(7)
N4 0.0373(8) 0.0464(9) 0.0385(9) 0.0013(7) -0.0043(7) -0.0072(7)
N5 0.0383(8) 0.0362(8) 0.0379(9) -0.0006(7) 0.0014(7) 0.0002(7)
N6 0.0351(8) 0.0434(9) 0.0409(9) 0.0005(7) 0.0037(7) -0.0011(7)
N7 0.0825(15) 0.0844(16) 0.0816(15) -0.0088(13) -0.0303(13) -0.0254(13)
N8 0.0593(12) 0.0896(17) 0.0886(16) -0.0141(13) 0.0328(12) -0.0079(12)
N9 0.0817(15) 0.0563(13) 0.0825(16) 0.0193(12) -0.0055(11) -0.0117(11)
N10 0.0465(9) 0.0527(10) 0.0500(11) 0.0006(9) 0.0014(8) -0.0143(8)
N11 0.0886(16) 0.0711(14) 0.0661(14) 0.0031(11) -0.0087(12) -0.0406(12)
N12 0.0494(10) 0.0451(10) 0.0631(12) 0.0070(9) 0.0061(9) -0.0040(8)
C1 0.0452(11) 0.0542(13) 0.0485(12) -0.0013(10) -0.0049(9) 0.0146(10)
C2 0.0716(15) 0.0515(13) 0.0546(14) 0.0068(11) -0.0043(12) 0.0215(12)
C3 0.0681(14) 0.0401(11) 0.0510(13) 0.0058(10) 0.0032(11) 0.0019(11)
C4 0.0524(12) 0.0522(12) 0.0352(11) 0.0040(9) -0.0011(9) -0.0022(10)
C5 0.0583(13) 0.0660(14) 0.0393(12) -0.0001(11) -0.0137(10) -0.0016(11)
C6 0.0444(11) 0.0612(14) 0.0490(13) -0.0032(11) -0.0120(10) -0.0083(10)
C7 0.0563(12) 0.0395(11) 0.0471(12) -0.0037(9) 0.0014(10) 0.0089(10)
C8 0.0637(14) 0.0578(14) 0.0570(14) -0.0032(11) 0.0150(12) 0.0208(12)
C9 0.0417(11) 0.0658(15) 0.0518(13) 0.0065(11) 0.0105(10) 0.0089(11)
C10 0.0488(12) 0.0526(13) 0.0485(13) 0.0009(10) -0.0049(10) -0.0090(10)
C11 0.0437(11) 0.0548(12) 0.0504(13) -0.0035(11) 0.0059(10) -0.0095(10)
C12 0.0467(12) 0.0476(12) 0.0502(13) 0.0027(11) 0.0000(9) -0.0083(9)
C13 0.0906(19) 0.094(2) 0.0559(16) -0.0077(14) 0.0157(14) -0.0434(17)
C14 0.0752(17) 0.0764(18) 0.083(2) 0.0082(15) 0.0174(15) -0.0313(15)
C15 0.090(2) 0.0829(19) 0.083(2) 0.0178(17) -0.0138(17) -0.0497(17)
C16 0.148(4) 0.262(6) 0.128(3) 0.099(4) 0.020(3) -0.018(4)
C17 0.096(2) 0.170(4) 0.082(2) 0.049(2) 0.0185(18) -0.004(2)
C18 0.0764(17) 0.086(2) 0.0801(18) 0.0274(16) 0.0115(15) -0.0053(15)
C19 0.0507(13) 0.0649(15) 0.0677(15) 0.0117(12) 0.0090(11) -0.0063(11)
C20 0.0679(18) 0.160(4) 0.096(2) 0.023(2) -0.0160(16) -0.011(2)
C21 0.0673(16) 0.093(2) 0.0754(18) 0.0160(16) -0.0114(14) -0.0117(15)
C22 0.0681(16) 0.0788(19) 0.0722(18) 0.0111(14) -0.0092(13) -0.0200(14)
C23 0.0578(13) 0.0548(13) 0.0639(15) 0.0100(11) 0.0045(11) -0.0060(11)
C24 0.149(4) 0.176(5) 0.137(4) -0.083(3) -0.018(3) 0.029(3)
C25 0.131(3) 0.103(3) 0.141(3) -0.046(2) 0.034(3) 0.009(2)
C26 0.101(2) 0.083(2) 0.091(2) -0.0251(17) 0.0218(18) -0.0074(18)
C27 0.0773(17) 0.0493(13) 0.0870(19) -0.0025(13) 0.0060(15) -0.0056(13)
C28 0.101(2) 0.125(3) 0.073(2) -0.009(2) 0.0037(17) -0.049(2)
C29 0.0619(15) 0.0678(16) 0.0762(18) 0.0141(14) -0.0043(13) -0.0125(13)
C30 0.0549(13) 0.0596(14) 0.0602(14) 0.0033(12) -0.0005(11) 0.0015(11)
C31 0.0472(12) 0.0533(13) 0.0688(15) 0.0052(11) 0.0047(11) 0.0000(10)

loop_
_atom_type_symbol
_atom_type_description
_atom_type_scat_dispersion_real
_atom_type_scat_dispersion_imag
_atom_type_scat_source
C C 0.0033 0.0016 'International Tables Vol C Tables 4.2.6.8 and 6.1.1.4'
H H 0.0000 0.0000 'International Tables Vol C Tables 4.2.6.8 and 6.1.1.4'
B B 0.0013 0.0007 'International Tables Vol C Tables 4.2.6.8 and 6.1.1.4'
N N 0.0061 0.0033 'International Tables Vol C Tables 4.2.6.8 and 6.1.1.4'
Fe Fe 0.3463 0.8444 'International Tables Vol C Tables 4.2.6.8 and 6.1.1.4'

loop_
_geom_angle_atom_site_label_1
_geom_angle_atom_site_label_2
_geom_angle_atom_site_label_3
_geom_angle
_geom_angle_site_symmetry_1
_geom_angle_site_symmetry_3
_geom_angle_publ_flag
C11 Fe1 C12 89.30(9) . . ?
C11 Fe1 C10 87.43(9) . . ?
C12 Fe1 C10 88.92(9) . . ?
C11 Fe1 N1 90.99(8) . . ?
C12 Fe1 N1 178.19(8) . . ?
C10 Fe1 N1 92.88(8) . . ?
C11 Fe1 N3 93.03(8) . . ?
C12 Fe1 N3 89.34(8) . . ?
C10 Fe1 N3 178.19(8) . . ?
N1 Fe1 N3 88.86(6) . . ?
C11 Fe1 N5 178.10(8) . . ?
C12 Fe1 N5 92.55(8) . . ?
C10 Fe1 N5 92.20(8) . . ?
N1 Fe1 N5 87.17(6) . . ?
N3 Fe1 N5 87.40(6) . . ?
N10 B1 N4 113.82(17) . . ?
N10 B1 N6 111.37(16) . . ?
N4 B1 N6 106.47(16) . . ?
N10 B1 N2 109.52(16) . . ?
N4 B1 N2 108.30(15) . . ?
N6 B1 N2 107.09(15) . . ?
C1 N1 N2 106.98(16) . . ?
C1 N1 Fe1 133.30(14) . . ?
N2 N1 Fe1 119.71(11) . . ?
C3 N2 N1 109.02(16) . . ?
C3 N2 B1 131.94(17) . . ?
N1 N2 B1 118.99(15) . . ?
C4 N3 N4 106.64(15) . . ?
C4 N3 Fe1 130.89(13) . . ?
N4 N3 Fe1 121.87(11) . . ?
C6 N4 N3 108.62(16) . . ?
C6 N4 B1 134.28(17) . . ?
N3 N4 B1 116.32(14) . . ?
C7 N5 N6 107.41(15) . . ?
C7 N5 Fe1 132.12(14) . . ?
N6 N5 Fe1 120.22(12) . . ?
C9 N6 N5 108.39(16) . . ?
C9 N6 B1 133.63(17) . . ?
N5 N6 B1 117.89(14) . . ?
C13 N10 N11 108.77(18) . . ?
C13 N10 B1 127.40(19) . . ?
N11 N10 B1 123.45(17) . . ?
C15 N11 N10 105.5(2) . . ?
C23 N12 C19 108.81(17) . . ?
C23 N12 C31 108.09(16) . . ?
C19 N12 C31 111.15(17) . . ?
C23 N12 C27 111.42(18) . . ?
C19 N12 C27 108.21(17) . . ?
C31 N12 C27 109.18(17) . . ?
N1 C1 C2 110.09(19) . . ?
N1 C1 H1 125.0 . . ?
C2 C1 H1 125.0 . . ?
C3 C2 C1 105.48(19) . . ?
C3 C2 H2 127.3 . . ?
C1 C2 H2 127.3 . . ?
N2 C3 C2 108.4(2) . . ?
N2 C3 H3 125.8 . . ?
C2 C3 H3 125.8 . . ?
N3 C4 C5 110.23(19) . . ?
N3 C4 H4 124.9 . . ?
C5 C4 H4 124.9 . . ?
C6 C5 C4 105.29(18) . . ?
C6 C5 H5 127.4 . . ?
C4 C5 H5 127.4 . . ?
N4 C6 C5 109.21(19) . . ?
N4 C6 H6 125.4 . . ?
C5 C6 H6 125.4 . . ?
N5 C7 C8 109.9(2) . . ?
N5 C7 H7 125.1 . . ?
C8 C7 H7 125.1 . . ?
C9 C8 C7 104.98(19) . . ?
C9 C8 H8 127.5 . . ?
C7 C8 H8 127.5 . . ?
N6 C9 C8 109.3(2) . . ?
N6 C9 H9 125.3 . . ?
C8 C9 H9 125.3 . . ?
N7 C10 Fe1 179.6(2) . . ?
N8 C11 Fe1 176.9(2) . . ?
N9 C12 Fe1 175.8(2) . . ?
C14 C13 N10 109.0(2) . . ?
C14 C13 H13 125.5 . . ?
N10 C13 H13 125.5 . . ?
C13 C14 C15 104.8(2) . . ?
C13 C14 H14 127.6 . . ?
C15 C14 H14 127.6 . . ?
N11 C15 C14 112.0(2) . . ?
N11 C15 H15 124.0 . . ?
C14 C15 H15 124.0 . . ?
C17 C16 H16A 109.5 . . ?
C17 C16 H16B 109.5 . . ?
H16A C16 H16B 109.5 . . ?
C17 C16 H16C 109.5 . . ?
H16A C16 H16C 109.5 . . ?
H16B C16 H16C 109.5 . . ?
C16 C17 C18 112.2(3) . . ?
C16 C17 H17A 109.2 . . ?
C18 C17 H17A 109.2 . . ?
C16 C17 H17B 109.2 . . ?
C18 C17 H17B 109.2 . . ?
H17A C17 H17B 107.9 . . ?
C17 C18 C19 110.8(2) . . ?
C17 C18 H18A 109.5 . . ?
C19 C18 H18A 109.5 . . ?
C17 C18 H18B 109.5 . . ?
C19 C18 H18B 109.5 . . ?
H18A C18 H18B 108.1 . . ?
C18 C19 N12 116.11(19) . . ?
C18 C19 H19A 108.3 . . ?
N12 C19 H19A 108.3 . . ?
C18 C19 H19B 108.3 . . ?
N12 C19 H19B 108.3 . . ?
H19A C19 H19B 107.4 . . ?
C21 C20 H20A 109.5 . . ?
C21 C20 H20B 109.5 . . ?
H20A C20 H20B 109.5 . . ?
C21 C20 H20C 109.5 . . ?
H20A C20 H20C 109.5 . . ?
H20B C20 H20C 109.5 . . ?
C22 C21 C20 112.7(2) . . ?
C22 C21 H21A 109.1 . . ?
C20 C21 H21A 109.1 . . ?
C22 C21 H21B 109.1 . . ?
C20 C21 H21B 109.1 . . ?
H21A C21 H21B 107.8 . . ?
C21 C22 C23 111.9(2) . . ?
C21 C22 H22A 109.2 . . ?
C23 C22 H22A 109.2 . . ?
C21 C22 H22B 109.2 . . ?
C23 C22 H22B 109.2 . . ?
H22A C22 H22B 107.9 . . ?
C22 C23 N12 116.17(19) . . ?
C22 C23 H23A 108.2 . . ?
N12 C23 H23A 108.2 . . ?
C22 C23 H23B 108.2 . . ?
N12 C23 H23B 108.2 . . ?
H23A C23 H23B 107.4 . . ?
C25 C24 H24A 109.5 . . ?
C25 C24 H24B 109.5 . . ?
H24A C24 H24B 109.5 . . ?
C25 C24 H24C 109.5 . . ?
H24A C24 H24C 109.5 . . ?
H24B C24 H24C 109.5 . . ?
C24 C25 C26 114.3(4) . . ?
C24 C25 H25A 108.7 . . ?
C26 C25 H25A 108.7 . . ?
C24 C25 H25B 108.7 . . ?
C26 C25 H25B 108.7 . . ?
H25A C25 H25B 107.6 . . ?
C27 C26 C25 110.2(3) . . ?
C27 C26 H26A 109.6 . . ?
C25 C26 H26A 109.6 . . ?
C27 C26 H26B 109.6 . . ?
C25 C26 H26B 109.6 . . ?
H26A C26 H26B 108.1 . . ?
C26 C27 N12 116.1(2) . . ?
C26 C27 H27A 108.3 . . ?
N12 C27 H27A 108.3 . . ?
C26 C27 H27B 108.3 . . ?
N12 C27 H27B 108.3 . . ?
H27A C27 H27B 107.4 . . ?
C29 C28 H28A 109.5 . . ?
C29 C28 H28B 109.5 . . ?
H28A C28 H28B 109.5 . . ?
C29 C28 H28C 109.5 . . ?
H28A C28 H28C 109.5 . . ?
H28B C28 H28C 109.5 . . ?
C28 C29 C30 111.7(2) . . ?
C28 C29 H29A 109.3 . . ?
C30 C29 H29A 109.3 . . ?
C28 C29 H29B 109.3 . . ?
C30 C29 H29B 109.3 . . ?
H29A C29 H29B 107.9 . . ?
C31 C30 C29 110.4(2) . . ?
C31 C30 H30A 109.6 . . ?
C29 C30 H30A 109.6 . . ?
C31 C30 H30B 109.6 . . ?
C29 C30 H30B 109.6 . . ?
H30A C30 H30B 108.1 . . ?
C30 C31 N12 116.51(18) . . ?
C30 C31 H31A 108.2 . . ?
N12 C31 H31A 108.2 . . ?
C30 C31 H31B 108.2 . . ?
N12 C31 H31B 108.2 . . ?
H31A C31 H31B 107.3 . . ?

loop_
_geom_bond_atom_site_label_1
_geom_bond_atom_site_label_2
_geom_bond_distance
_geom_bond_site_symmetry_2
_geom_bond_publ_flag
Fe1 C11 1.915(2) . ?
Fe1 C12 1.921(2) . ?
Fe1 C10 1.922(2) . ?
Fe1 N1 1.9664(16) . ?
Fe1 N3 1.9792(15) . ?
Fe1 N5 1.9840(15) . ?
B1 N10 1.508(3) . ?
B1 N4 1.540(3) . ?
B1 N6 1.545(3) . ?
B1 N2 1.549(3) . ?
N1 C1 1.327(2) . ?
N1 N2 1.360(2) . ?
N2 C3 1.348(2) . ?
N3 C4 1.335(2) . ?
N3 N4 1.363(2) . ?
N4 C6 1.342(2) . ?
N5 C7 1.329(2) . ?
N5 N6 1.364(2) . ?
N6 C9 1.344(2) . ?
N7 C10 1.140(3) . ?
N8 C11 1.147(3) . ?
N9 C12 1.145(3) . ?
N10 C13 1.342(3) . ?
N10 N11 1.351(2) . ?
N11 C15 1.316(3) . ?
N12 C23 1.518(3) . ?
N12 C19 1.520(3) . ?
N12 C31 1.523(3) . ?
N12 C27 1.524(3) . ?
C1 C2 1.384(3) . ?
C1 H1 0.9300 . ?
C2 C3 1.364(3) . ?
C2 H2 0.9300 . ?
C3 H3 0.9300 . ?
C4 C5 1.377(3) . ?
C4 H4 0.9300 . ?
C5 C6 1.358(3) . ?
C5 H5 0.9300 . ?
C6 H6 0.9300 . ?
C7 C8 1.390(3) . ?
C7 H7 0.9300 . ?
C8 C9 1.365(3) . ?
C8 H8 0.9300 . ?
C9 H9 0.9300 . ?
C13 C14 1.341(3) . ?
C13 H13 0.9300 . ?
C14 C15 1.352(4) . ?
C14 H14 0.9300 . ?
C15 H15 0.9300 . ?
C16 C17 1.475(5) . ?
C16 H16A 0.9600 . ?
C16 H16B 0.9600 . ?
C16 H16C 0.9600 . ?
C17 C18 1.500(4) . ?
C17 H17A 0.9700 . ?
C17 H17B 0.9700 . ?
C18 C19 1.505(3) . ?
C18 H18A 0.9700 . ?
C18 H18B 0.9700 . ?
C19 H19A 0.9700 . ?
C19 H19B 0.9700 . ?
C20 C21 1.519(4) . ?
C20 H20A 0.9600 . ?
C20 H20B 0.9600 . ?
C20 H20C 0.9600 . ?
C21 C22 1.485(4) . ?
C21 H21A 0.9700 . ?
C21 H21B 0.9700 . ?
C22 C23 1.513(3) . ?
C22 H22A 0.9700 . ?
C22 H22B 0.9700 . ?
C23 H23A 0.9700 . ?
C23 H23B 0.9700 . ?
C24 C25 1.473(5) . ?
C24 H24A 0.9600 . ?
C24 H24B 0.9600 . ?
C24 H24C 0.9600 . ?
C25 C26 1.521(4) . ?
C25 H25A 0.9700 . ?
C25 H25B 0.9700 . ?
C26 C27 1.508(4) . ?
C26 H26A 0.9700 . ?
C26 H26B 0.9700 . ?
C27 H27A 0.9700 . ?
C27 H27B 0.9700 . ?
C28 C29 1.517(4) . ?
C28 H28A 0.9600 . ?
C28 H28B 0.9600 . ?
C28 H28C 0.9600 . ?
C29 C30 1.518(3) . ?
C29 H29A 0.9700 . ?
C29 H29B 0.9700 . ?
C30 C31 1.504(3) . ?
C30 H30A 0.9700 . ?
C30 H30B 0.9700 . ?
C31 H31A 0.9700 . ?
C31 H31B 0.9700 . ?
